data_2019383
loop_
_publ_author_name
'Portalone, Gustavo'

_publ_section_title
;
 Supramolecular association in proton-transfer adducts containing
 benzamidinium cations. III. Three molecular salts of 3-methoxy-,
 4-methoxy- and 3,4,5-trimethoxybenzoates with benzamidine
;
_journal_coeditor_code BG3168
_journal_issue 2
_journal_name_full 'Acta Crystallographica Section C'
_journal_page_first 225
_journal_page_last 229
_journal_paper_doi 10.1107/S2053229614001090
_journal_volume 70
_journal_year 2014
_chemical_formula_iupac 'C7 H9 N2 + , C10 H11 O5 - , H2 O'
_chemical_formula_moiety 'C7 H9 N2 +, C10 H11 O5 -, H2 O'
_chemical_formula_sum 'C17 H22 N2 O6'
_chemical_formula_weight 350.37
_chemical_name_common
;
Benzamidinium 3,4,5-trimethoxybenzoate monohydrate
;
_chemical_name_systematic
;
[Amino(phenyl)methylidene]azanium 3,4,5-trimethoxybenzoate monohydrate
;
_space_group_IT_number 14
_symmetry_cell_setting monoclinic
_symmetry_space_group_name_Hall '-P 2ybc'
_symmetry_space_group_name_H-M 'P 1 21/c 1'
_atom_sites_solution_hydrogens geom
_atom_sites_solution_primary direct
_atom_sites_solution_secondary difmap
_audit_creation_method SHELXL97
_cell_angle_alpha 90.00
_cell_angle_beta 117.515(8)
_cell_angle_gamma 90.00
_cell_formula_units_Z 8
_cell_length_a 22.8771(15)
_cell_length_b 7.8631(3)
_cell_length_c 23.1789(13)
_cell_measurement_reflns_used 17484
_cell_measurement_temperature 298(2)
_cell_measurement_theta_max 28.9151
_cell_measurement_theta_min 2.6415
_cell_volume 3697.9(4)
_computing_cell_refinement 'CrysAlis PRO (Agilent, 2011)'
_computing_data_collection 'CrysAlis PRO (Agilent, 2011)'
_computing_data_reduction 'CrysAlis PRO (Agilent, 2011)'
_computing_molecular_graphics 'WinGX (Farrugia, 2012)'
_computing_publication_material 'WinGX (Farrugia, 2012)'
_computing_structure_refinement 'SHELXL97 (Sheldrick, 2008)'
_computing_structure_solution 'SIR97 (Altomare <i>et al.</i>, 1999)'
_diffrn_ambient_temperature 298(2)
_diffrn_detector_area_resol_mean 16.0696
_diffrn_measured_fraction_theta_full 0.990
_diffrn_measured_fraction_theta_max 0.990
_diffrn_measurement_device_type 'Agilent Xcalibur Sapphire3'
_diffrn_measurement_method '\w and \f'
_diffrn_radiation_monochromator graphite
_diffrn_radiation_source 'Enhance (Mo) X-ray Source'
_diffrn_radiation_type MoK\a
_diffrn_radiation_wavelength 0.71069
_diffrn_reflns_av_R_equivalents 0.0298
_diffrn_reflns_av_sigmaI/netI 0.0308
_diffrn_reflns_limit_h_max 28
_diffrn_reflns_limit_h_min -29
_diffrn_reflns_limit_k_max 9
_diffrn_reflns_limit_k_min -10
_diffrn_reflns_limit_l_max 29
_diffrn_reflns_limit_l_min -29
_diffrn_reflns_number 39513
_diffrn_reflns_theta_full 27.00
_diffrn_reflns_theta_max 27.00
_diffrn_reflns_theta_min 2.74
_exptl_absorpt_coefficient_mu 0.096
_exptl_absorpt_correction_T_max 0.9858
_exptl_absorpt_correction_T_min 0.9736
_exptl_absorpt_correction_type multi-scan
_exptl_absorpt_process_details '(CrysAlis PRO; Agilent, 2011)'
_exptl_crystal_colour colourless
_exptl_crystal_density_diffrn 1.259
_exptl_crystal_density_method 'not measured'
_exptl_crystal_description tablet
_exptl_crystal_F_000 1488
_exptl_crystal_size_max 0.28
_exptl_crystal_size_mid 0.25
_exptl_crystal_size_min 0.15
_refine_diff_density_max 0.368
_refine_diff_density_min -0.367
_refine_ls_extinction_method none
_refine_ls_goodness_of_fit_ref 1.043
_refine_ls_hydrogen_treatment mixed
_refine_ls_matrix_type full
_refine_ls_number_parameters 509
_refine_ls_number_reflns 7977
_refine_ls_number_restraints 2
_refine_ls_restrained_S_all 1.044
_refine_ls_R_factor_all 0.0911
_refine_ls_R_factor_gt 0.0566
_refine_ls_shift/su_max 0.000
_refine_ls_shift/su_mean 0.000
_refine_ls_structure_factor_coef Fsqd
_refine_ls_weighting_details 'calc w = 1/[\s^2^(Fo^2^)+(0.0571P)^2^+1.3989P] where P=(Fo^2^+2Fc^2^)/3'
_refine_ls_weighting_scheme calc
_refine_ls_wR_factor_gt 0.1211
_refine_ls_wR_factor_ref 0.1342
_reflns_number_gt 5752
_reflns_number_total 7977
_reflns_threshold_expression I>2\s(I)
_cod_data_source_file bg3168sup1.cif
_cod_data_source_block III
_cod_original_cell_volume 3697.9(3)
_cod_original_sg_symbol_H-M 'P 21/c'
_cod_database_code 2019383
_cod_database_fobs_code 2019383

loop_
_symmetry_equiv_pos_as_xyz
'x, y, z'
'-x, y+1/2, -z+1/2'
'-x, -y, -z'
'x, -y-1/2, z-1/2'

loop_
_atom_site_type_symbol
_atom_site_label
_atom_site_fract_x
_atom_site_fract_y
_atom_site_fract_z
_atom_site_U_iso_or_equiv
_atom_site_adp_type
_atom_site_calc_flag
_atom_site_refinement_flags
_atom_site_occupancy
_atom_site_symmetry_multiplicity
N N1 0.02943(9) 0.1527(3) -0.18277(8) 0.0426(4) Uani d . 1 1
H H11 0.0067(11) 0.056(3) -0.1935(10) 0.049(6) Uiso d . 1 1
H H12 0.0343(11) 0.216(3) -0.2135(11) 0.052(6) Uiso d . 1 1
N N2 0.06208(10) 0.0938(3) -0.07614(8) 0.0482(5) Uani d . 1 1
H H21 0.0348(12) -0.001(3) -0.0876(10) 0.052(6) Uiso d . 1 1
H H22 0.0799(11) 0.129(3) -0.0341(12) 0.055(7) Uiso d . 1 1
C C1 0.10844(10) 0.3402(3) -0.10177(9) 0.0379(5) Uani d . 1 1
C C2 0.09016(12) 0.4877(3) -0.13879(10) 0.0495(5) Uani d . 1 1
H H2 0.0480 0.4935 -0.1776 0.059 Uiso calc R 1 1
C C3 0.13206(15) 0.6270(3) -0.12041(13) 0.0712(8) Uani d . 1 1
H H3 0.1192 0.7304 -0.1461 0.085 Uiso calc R 1 1
C C4 0.19203(17) 0.6178(4) -0.06548(14) 0.0865(10) Uani d . 1 1
H H4 0.2218 0.7143 -0.0529 0.104 Uiso calc R 1 1
C C5 0.20973(15) 0.4733(4) -0.02855(13) 0.0844(10) Uani d . 1 1
H H5 0.2517 0.4687 0.0105 0.101 Uiso calc R 1 1
C C6 0.16860(12) 0.3342(3) -0.04619(11) 0.0606(7) Uani d . 1 1
H H6 0.1817 0.2321 -0.0197 0.073 Uiso calc R 1 1
C C7 0.06455(10) 0.1898(2) -0.12121(9) 0.0356(4) Uani d . 1 1
O O1 -0.03470(7) -0.16975(17) -0.21315(6) 0.0398(3) Uani d . 1 1
O O2 -0.02164(7) -0.18551(18) -0.11224(6) 0.0460(4) Uani d . 1 1
O O3 -0.22588(7) -0.5999(2) -0.32500(7) 0.0526(4) Uani d . 1 1
O O4 -0.20976(7) -0.81817(17) -0.23164(7) 0.0460(4) Uani d . 1 1
O O5 -0.11516(8) -0.7746(2) -0.10893(7) 0.0540(4) Uani d . 1 1
C C8 -0.08640(9) -0.3972(2) -0.18667(8) 0.0307(4) Uani d . 1 1
C C9 -0.13495(9) -0.4223(2) -0.25008(8) 0.0334(4) Uani d . 1 1
H H9 -0.1406 -0.3413 -0.2838 0.040 Uiso calc R 1 1
C C10 -0.17561(9) -0.5647(2) -0.26493(9) 0.0348(4) Uani d . 1 1
C C11 -0.16711(9) -0.6822(2) -0.21664(9) 0.0345(4) Uani d . 1 1
C C12 -0.11810(9) -0.6556(2) -0.15292(9) 0.0357(4) Uani d . 1 1
C C13 -0.07796(9) -0.5129(2) -0.13820(8) 0.0337(4) Uani d . 1 1
H H13 -0.0440 -0.4940 -0.0940 0.040 Uiso calc R 1 1
C C14 -0.04420(9) -0.2394(2) -0.16937(8) 0.0315(4) Uani d . 1 1
C C15 -0.23578(14) -0.4835(3) -0.37567(11) 0.0703(8) Uani d . 1 1
H H15A -0.1955(7) -0.4779(18) -0.3812(6) 0.105 Uiso calc R 1 1
H H15B -0.2455(10) -0.369(2) -0.3643(5) 0.105 Uiso calc R 1 1
H H15C -0.2732(9) -0.5221(15) -0.4167(7) 0.105 Uiso calc R 1 1
C C16 -0.18281(13) -0.9795(3) -0.23523(15) 0.0700(8) Uani d . 1 1
H H16A -0.1438(8) -1.0010(12) -0.1952(7) 0.105 Uiso calc R 1 1
H H16B -0.1719(9) -0.9787(9) -0.2705(8) 0.105 Uiso calc R 1 1
H H16C -0.2147(6) -1.0671(15) -0.2424(9) 0.105 Uiso calc R 1 1
C C17 -0.07224(13) -0.7409(4) -0.04212(11) 0.0662(7) Uani d . 1 1
H H17A -0.0842(6) -0.632(2) -0.0299(3) 0.099 Uiso calc R 1 1
H H17B -0.0266(7) -0.736(2) -0.0352(2) 0.099 Uiso calc R 1 1
H H17C -0.0763(7) -0.8320(19) -0.0153(5) 0.099 Uiso calc R 1 1
N N1A -0.34065(10) -0.7370(3) -0.25036(11) 0.0575(6) Uani d . 1 1
H H11A -0.3394(12) -0.648(3) -0.2271(12) 0.062(7) Uiso d . 1 1
H H12A -0.3044(14) -0.765(3) -0.2542(12) 0.068(8) Uiso d . 1 1
N N2A -0.43765(9) -0.8170(3) -0.25429(9) 0.0451(4) Uani d . 1 1
H H21A -0.4366(12) -0.718(3) -0.2319(12) 0.063(7) Uiso d . 1 1
H H22A -0.4722(12) -0.886(3) -0.2682(11) 0.052(7) Uiso d . 1 1
C C1A -0.38967(10) -1.0001(3) -0.30509(10) 0.0422(5) Uani d . 1 1
C C2A -0.36041(12) -0.9960(3) -0.34601(11) 0.0553(6) Uani d . 1 1
H H2A -0.3390 -0.8933 -0.3499 0.066 Uiso calc R 1 1
C C3A -0.36219(15) -1.1412(4) -0.38129(13) 0.0744(8) Uani d . 1 1
H H3A -0.3427 -1.1390 -0.4106 0.089 Uiso calc R 1 1
C C4A -0.39150(17) -1.2876(4) -0.37464(15) 0.0809(9) Uani d . 1 1
H H4A -0.3921 -1.3884 -0.3990 0.097 Uiso calc R 1 1
C C5A -0.41992(15) -1.2925(3) -0.33385(15) 0.0738(8) Uani d . 1 1
H H5A -0.4404 -1.3963 -0.3294 0.089 Uiso calc R 1 1
C C6A -0.41927(12) -1.1490(3) -0.29923(12) 0.0549(6) Uani d . 1 1
H H6A -0.4396 -1.1521 -0.2706 0.066 Uiso calc R 1 1
C C7A -0.38933(10) -0.8453(3) -0.26833(9) 0.0399(5) Uani d . 1 1
O O1A -0.33571(7) -0.4675(2) -0.17252(9) 0.0632(5) Uani d . 1 1
O O2A -0.44023(7) -0.50113(17) -0.19559(7) 0.0426(3) Uani d . 1 1
O O3A -0.28328(8) 0.1161(2) -0.05716(8) 0.0628(5) Uani d . 1 1
O O4A -0.36974(7) 0.14227(17) -0.00979(6) 0.0426(3) Uani d . 1 1
O O5A -0.46283(7) -0.08962(18) -0.03569(7) 0.0472(4) Uani d . 1 1
C C8A -0.38068(9) -0.2731(2) -0.12550(9) 0.0340(4) Uani d . 1 1
C C9A -0.33213(10) -0.1517(3) -0.11168(9) 0.0406(5) Uani d . 1 1
H H9A -0.3005 -0.1646 -0.1283 0.049 Uiso calc R 1 1
C C10A -0.32888(10) -0.0109(3) -0.07384(9) 0.0393(5) Uani d . 1 1
C C11A -0.37375(9) 0.0070(2) -0.04923(8) 0.0334(4) Uani d . 1 1
C C12A -0.42161(9) -0.1175(2) -0.06245(8) 0.0328(4) Uani d . 1 1
C C13A -0.42517(9) -0.2573(2) -0.10056(9) 0.0336(4) Uani d . 1 1
H H13A -0.4586 -0.3436 -0.1097 0.040 Uiso calc R 1 1
C C14A -0.38590(10) -0.4248(2) -0.16757(9) 0.0370(4) Uani d . 1 1
C C15A -0.23845(13) 0.1145(3) -0.08348(14) 0.0665(7) Uani d . 1 1
H H15D -0.2629(4) 0.112(2) -0.1309(7) 0.100 Uiso calc R 1 1
H H15E -0.2103(8) 0.014(2) -0.0679(8) 0.100 Uiso calc R 1 1
H H15F -0.2112(8) 0.217(2) -0.0698(8) 0.100 Uiso calc R 1 1
C C16A -0.39094(14) 0.3015(3) -0.04267(12) 0.0585(6) Uani d . 1 1
H H16D -0.4367(7) 0.2958(8) -0.0724(8) 0.088 Uiso calc R 1 1
H H16E -0.3667(7) 0.3257(11) -0.0658(8) 0.088 Uiso calc R 1 1
H H16F -0.3835(8) 0.3891(14) -0.0117(5) 0.088 Uiso calc R 1 1
C C17A -0.51430(13) -0.2093(3) -0.05021(14) 0.0630(7) Uani d . 1 1
H H17D -0.4951(3) -0.3224(18) -0.0332(8) 0.095 Uiso calc R 1 1
H H17E -0.5420(7) -0.2162(17) -0.0979(7) 0.095 Uiso calc R 1 1
H H17F -0.5417(7) -0.1726(13) -0.0297(8) 0.095 Uiso calc R 1 1
O O6 -0.10494(11) -0.1977(3) -0.05230(8) 0.0660(5) Uani d . 1 1
H H61 -0.0785(14) -0.192(3) -0.0710(13) 0.071(8) Uiso d . 1 1
H H62 -0.1406(15) -0.245(4) -0.0776(14) 0.075(9) Uiso d . 1 1
O O7 -0.21854(13) -0.3380(4) -0.15097(18) 0.1440(14) Uani d D 1 1
H H71 -0.215(3) -0.431(5) -0.121(2) 0.173 Uiso d D 1 1
H H72 -0.2611(11) -0.366(6) -0.175(2) 0.173 Uiso d D 1 1

loop_
_atom_site_aniso_label
_atom_site_aniso_U_11
_atom_site_aniso_U_22
_atom_site_aniso_U_33
_atom_site_aniso_U_12
_atom_site_aniso_U_13
_atom_site_aniso_U_23
N1 0.0531(11) 0.0444(11) 0.0323(9) -0.0210(9) 0.0215(8) -0.0057(8)
N2 0.0612(12) 0.0521(12) 0.0314(9) -0.0277(10) 0.0215(9) -0.0053(8)
C1 0.0444(12) 0.0421(11) 0.0306(9) -0.0133(9) 0.0204(9) -0.0061(8)
C2 0.0593(14) 0.0452(13) 0.0413(11) -0.0124(11) 0.0211(10) -0.0038(10)
C3 0.099(2) 0.0471(15) 0.0616(15) -0.0274(14) 0.0316(16) -0.0029(12)
C4 0.101(2) 0.079(2) 0.0643(17) -0.0592(18) 0.0249(16) -0.0118(15)
C5 0.0720(19) 0.097(2) 0.0548(15) -0.0470(17) 0.0046(13) 0.0032(15)
C6 0.0573(15) 0.0653(16) 0.0453(12) -0.0238(13) 0.0118(11) 0.0057(11)
C7 0.0385(11) 0.0402(11) 0.0316(9) -0.0085(9) 0.0192(8) -0.0039(8)
O1 0.0521(9) 0.0394(8) 0.0327(7) -0.0119(6) 0.0237(6) -0.0042(6)
O2 0.0549(9) 0.0545(9) 0.0311(7) -0.0263(7) 0.0221(6) -0.0116(6)
O3 0.0424(9) 0.0550(9) 0.0400(8) -0.0074(7) 0.0018(7) -0.0106(7)
O4 0.0302(7) 0.0350(8) 0.0703(10) -0.0062(6) 0.0210(7) -0.0092(7)
O5 0.0525(10) 0.0544(9) 0.0492(9) -0.0149(8) 0.0184(7) 0.0131(7)
C8 0.0283(10) 0.0350(10) 0.0306(9) -0.0028(8) 0.0153(8) -0.0044(8)
C9 0.0340(10) 0.0355(10) 0.0296(9) -0.0004(8) 0.0139(8) -0.0016(8)
C10 0.0265(10) 0.0391(11) 0.0337(9) 0.0013(8) 0.0095(8) -0.0091(8)
C11 0.0254(10) 0.0315(10) 0.0484(11) -0.0034(8) 0.0186(8) -0.0070(8)
C12 0.0318(10) 0.0375(11) 0.0412(10) 0.0001(8) 0.0196(8) 0.0044(8)
C13 0.0286(10) 0.0418(11) 0.0292(9) -0.0051(8) 0.0121(7) -0.0012(8)
C14 0.0307(10) 0.0365(10) 0.0291(9) -0.0033(8) 0.0153(8) -0.0029(8)
C15 0.0680(18) 0.0676(17) 0.0381(12) 0.0028(14) -0.0071(11) -0.0037(12)
C16 0.0549(16) 0.0390(13) 0.109(2) -0.0013(11) 0.0317(15) -0.0143(14)
C17 0.0603(16) 0.0817(18) 0.0459(13) -0.0152(14) 0.0154(12) 0.0217(13)
N1A 0.0357(11) 0.0553(13) 0.0862(15) -0.0098(9) 0.0321(11) -0.0359(11)
N2A 0.0330(10) 0.0452(11) 0.0561(11) -0.0044(9) 0.0197(9) -0.0171(9)
C1A 0.0300(11) 0.0434(12) 0.0444(11) 0.0054(9) 0.0097(9) -0.0094(9)
C2A 0.0530(14) 0.0556(14) 0.0585(13) 0.0083(11) 0.0267(12) -0.0069(11)
C3A 0.089(2) 0.076(2) 0.0650(16) 0.0188(17) 0.0413(16) -0.0136(14)
C4A 0.096(2) 0.0576(18) 0.0795(19) 0.0058(16) 0.0326(18) -0.0296(15)
C5A 0.080(2) 0.0471(15) 0.088(2) -0.0049(14) 0.0333(17) -0.0204(14)
C6A 0.0497(14) 0.0468(14) 0.0615(14) -0.0007(11) 0.0199(11) -0.0105(11)
C7A 0.0276(10) 0.0413(11) 0.0448(11) 0.0032(9) 0.0114(8) -0.0087(9)
O1A 0.0383(9) 0.0651(10) 0.0955(12) -0.0120(8) 0.0390(9) -0.0418(9)
O2A 0.0321(7) 0.0399(8) 0.0568(8) -0.0045(6) 0.0213(6) -0.0165(7)
O3A 0.0533(10) 0.0643(11) 0.0851(12) -0.0303(8) 0.0442(9) -0.0357(9)
O4A 0.0516(9) 0.0368(8) 0.0379(7) -0.0028(6) 0.0193(7) -0.0095(6)
O5A 0.0547(9) 0.0457(8) 0.0582(9) -0.0114(7) 0.0404(8) -0.0159(7)
C8A 0.0303(10) 0.0338(10) 0.0355(9) 0.0014(8) 0.0132(8) -0.0042(8)
C9A 0.0323(11) 0.0467(12) 0.0466(11) -0.0045(9) 0.0214(9) -0.0115(9)
C10A 0.0328(11) 0.0400(11) 0.0425(10) -0.0092(9) 0.0152(9) -0.0087(9)
C11A 0.0356(10) 0.0328(10) 0.0272(8) 0.0007(8) 0.0105(8) -0.0041(8)
C12A 0.0331(10) 0.0353(10) 0.0308(9) 0.0026(8) 0.0154(8) 0.0008(8)
C13A 0.0313(10) 0.0319(10) 0.0384(10) -0.0016(8) 0.0167(8) -0.0026(8)
C14A 0.0317(11) 0.0365(11) 0.0437(11) 0.0005(9) 0.0181(9) -0.0067(9)
C15A 0.0559(16) 0.0694(17) 0.0890(19) -0.0224(13) 0.0461(15) -0.0157(14)
C16A 0.0708(17) 0.0381(13) 0.0709(16) 0.0010(12) 0.0364(14) -0.0024(11)
C17A 0.0683(17) 0.0596(15) 0.0904(18) -0.0191(13) 0.0615(15) -0.0233(13)
O6 0.0624(12) 0.0984(15) 0.0465(9) -0.0279(11) 0.0332(9) -0.0265(9)
O7 0.0675(16) 0.181(3) 0.205(3) -0.0598(19) 0.082(2) -0.131(3)

loop_
_atom_type_symbol
_atom_type_description
_atom_type_scat_dispersion_real
_atom_type_scat_dispersion_imag
_atom_type_scat_source
C C 0.0033 0.0016 'International Tables Vol C Tables 4.2.6.8 and 6.1.1.4'
H H 0.0000 0.0000 'International Tables Vol C Tables 4.2.6.8 and 6.1.1.4'
N N 0.0061 0.0033 'International Tables Vol C Tables 4.2.6.8 and 6.1.1.4'
O O 0.0106 0.0060 'International Tables Vol C Tables 4.2.6.8 and 6.1.1.4'

loop_
_geom_angle_atom_site_label_1
_geom_angle_atom_site_label_2
_geom_angle_atom_site_label_3
_geom_angle
C7 N1 H11 118.8(14)
C7 N1 H12 119.6(14)
H11 N1 H12 121(2)
C7 N2 H21 120.3(13)
C7 N2 H22 121.0(14)
H21 N2 H22 117(2)
C6 C1 C2 119.32(19)
C6 C1 C7 119.92(19)
C2 C1 C7 120.75(18)
C3 C2 C1 120.2(2)
C3 C2 H2 119.9
C1 C2 H2 119.9
C4 C3 C2 119.7(2)
C4 C3 H3 120.2
C2 C3 H3 120.2
C5 C4 C3 120.2(2)
C5 C4 H4 119.9
C3 C4 H4 119.9
C4 C5 C6 120.7(2)
C4 C5 H5 119.6
C6 C5 H5 119.6
C5 C6 C1 119.9(2)
C5 C6 H6 120.0
C1 C6 H6 120.0
N1 C7 N2 120.67(18)
N1 C7 C1 119.95(17)
N2 C7 C1 119.37(17)
C10 O3 C15 116.76(17)
C11 O4 C16 115.37(16)
C12 O5 C17 117.18(17)
C9 C8 C13 120.58(17)
C9 C8 C14 119.94(16)
C13 C8 C14 119.43(15)
C8 C9 C10 119.48(17)
C8 C9 H9 120.3
C10 C9 H9 120.3
O3 C10 C11 115.14(17)
O3 C10 C9 124.55(17)
C11 C10 C9 120.30(16)
O4 C11 C10 119.42(17)
O4 C11 C12 120.75(17)
C10 C11 C12 119.72(17)
O5 C12 C13 124.94(17)
O5 C12 C11 115.23(17)
C13 C12 C11 119.81(17)
C8 C13 C12 120.11(16)
C8 C13 H13 119.9
C12 C13 H13 119.9
O2 C14 O1 124.46(17)
O2 C14 C8 117.38(15)
O1 C14 C8 118.16(15)
O3 C15 H15A 109.5
O3 C15 H15B 109.5
H15A C15 H15B 109.5
O3 C15 H15C 109.5
H15A C15 H15C 109.5
H15B C15 H15C 109.5
O4 C16 H16A 109.5
O4 C16 H16B 109.5
H16A C16 H16B 109.5
O4 C16 H16C 109.5
H16A C16 H16C 109.5
H16B C16 H16C 109.5
O5 C17 H17A 109.5
O5 C17 H17B 109.5
H17A C17 H17B 109.5
O5 C17 H17C 109.5
H17A C17 H17C 109.5
H17B C17 H17C 109.5
C7A N1A H11A 119.8(16)
C7A N1A H12A 119.8(17)
H11A N1A H12A 119(2)
C7A N2A H21A 118.4(15)
C7A N2A H22A 121.2(15)
H21A N2A H22A 120(2)
C6A C1A C2A 119.7(2)
C6A C1A C7A 120.55(19)
C2A C1A C7A 119.7(2)
C1A C2A C3A 119.2(2)
C1A C2A H2A 120.4
C3A C2A H2A 120.4
C4A C3A C2A 120.2(3)
C4A C3A H3A 119.9
C2A C3A H3A 119.9
C5A C4A C3A 120.7(2)
C5A C4A H4A 119.6
C3A C4A H4A 119.6
C4A C5A C6A 119.7(3)
C4A C5A H5A 120.1
C6A C5A H5A 120.1
C5A C6A C1A 120.4(2)
C5A C6A H6A 119.8
C1A C6A H6A 119.8
N2A C7A N1A 120.2(2)
N2A C7A C1A 120.14(19)
N1A C7A C1A 119.68(19)
C10A O3A C15A 118.88(17)
C11A O4A C16A 114.88(15)
C12A O5A C17A 117.20(15)
C9A C8A C13A 120.36(17)
C9A C8A C14A 120.63(17)
C13A C8A C14A 119.01(17)
C8A C9A C10A 119.82(18)
C8A C9A H9A 120.1
C10A C9A H9A 120.1
O3A C10A C11A 114.95(17)
O3A C10A C9A 124.85(18)
C11A C10A C9A 120.20(17)
O4A C11A C10A 120.91(17)
O4A C11A C12A 119.54(16)
C10A C11A C12A 119.49(16)
O5A C12A C13A 124.50(17)
O5A C12A C11A 115.16(16)
C13A C12A C11A 120.34(16)
C8A C13A C12A 119.78(17)
C8A C13A H13A 120.1
C12A C13A H13A 120.1
O1A C14A O2A 123.66(18)
O1A C14A C8A 117.98(17)
O2A C14A C8A 118.36(16)
O3A C15A H15D 109.5
O3A C15A H15E 109.5
H15D C15A H15E 109.5
O3A C15A H15F 109.5
H15D C15A H15F 109.5
H15E C15A H15F 109.5
O4A C16A H16D 109.5
O4A C16A H16E 109.5
H16D C16A H16E 109.5
O4A C16A H16F 109.5
H16D C16A H16F 109.5
H16E C16A H16F 109.5
O5A C17A H17D 109.5
O5A C17A H17E 109.5
H17D C17A H17E 109.5
O5A C17A H17F 109.5
H17D C17A H17F 109.5
H17E C17A H17F 109.5
H61 O6 H62 110(2)
H71 O7 H72 88(4)

loop_
_geom_bond_atom_site_label_1
_geom_bond_atom_site_label_2
_geom_bond_distance
N1 C7 1.307(2)
N1 H11 0.89(2)
N1 H12 0.92(2)
N2 C7 1.311(2)
N2 H21 0.93(2)
N2 H22 0.91(2)
C1 C6 1.385(3)
C1 C2 1.388(3)
C1 C7 1.480(3)
C2 C3 1.387(3)
C2 H2 0.9700
C3 C4 1.376(4)
C3 H3 0.9700
C4 C5 1.367(4)
C4 H4 0.9700
C5 C6 1.376(3)
C5 H5 0.9700
C6 H6 0.9700
O1 C14 1.257(2)
O2 C14 1.252(2)
O3 C10 1.363(2)
O3 C15 1.422(3)
O4 C11 1.379(2)
O4 C16 1.430(3)
O5 C12 1.363(2)
O5 C17 1.424(3)
C8 C9 1.387(2)
C8 C13 1.388(2)
C8 C14 1.509(3)
C9 C10 1.394(3)
C9 H9 0.9700
C10 C11 1.394(3)
C11 C12 1.397(3)
C12 C13 1.389(3)
C13 H13 0.9700
C15 H15A 0.9892
C15 H15B 0.9892
C15 H15C 0.9892
C16 H16A 0.9595
C16 H16B 0.9595
C16 H16C 0.9595
C17 H17A 0.9806
C17 H17B 0.9806
C17 H17C 0.9806
N1A C7A 1.308(3)
N1A H11A 0.88(3)
N1A H12A 0.90(3)
N2A C7A 1.308(3)
N2A H21A 0.93(3)
N2A H22A 0.89(2)
C1A C6A 1.390(3)
C1A C2A 1.391(3)
C1A C7A 1.484(3)
C2A C3A 1.394(3)
C2A H2A 0.9700
C3A C4A 1.377(4)
C3A H3A 0.9700
C4A C5A 1.373(4)
C4A H4A 0.9700
C5A C6A 1.381(3)
C5A H5A 0.9700
C6A H6A 0.9700
O1A C14A 1.252(2)
O2A C14A 1.258(2)
O3A C10A 1.364(2)
O3A C15A 1.415(3)
O4A C11A 1.378(2)
O4A C16A 1.429(3)
O5A C12A 1.365(2)
O5A C17A 1.421(3)
C8A C9A 1.386(3)
C8A C13A 1.389(3)
C8A C14A 1.510(3)
C9A C10A 1.393(3)
C9A H9A 0.9700
C10A C11A 1.393(3)
C11A C12A 1.393(3)
C12A C13A 1.389(3)
C13A H13A 0.9700
C15A H15D 0.9757
C15A H15E 0.9757
C15A H15F 0.9757
C16A H16D 0.9514
C16A H16E 0.9514
C16A H16F 0.9514
C17A H17D 0.9900
C17A H17E 0.9900
C17A H17F 0.9900
O6 H61 0.89(3)
O6 H62 0.84(3)
O7 H71 0.993(19)
O7 H72 0.897(19)

loop_
_geom_hbond_atom_site_label_D
_geom_hbond_atom_site_label_H
_geom_hbond_atom_site_label_A
_geom_hbond_site_symmetry_A
_geom_hbond_distance_DH
_geom_hbond_distance_HA
_geom_hbond_distance_DA
_geom_hbond_angle_DHA
N1 H11 O1 . 0.89(2) 1.96(2) 2.850(2) 174(2)
N1 H12 O1 2_554 0.92(2) 1.93(2) 2.838(2) 172(2)
N2 H21 O2 . 0.93(2) 1.85(2) 2.777(2) 178(2)
N2 H22 O6 3 0.91(2) 1.89(2) 2.792(2) 172(2)
N1A H11A O1A . 0.88(3) 1.88(3) 2.751(3) 176(2)
N1A H12A O4 . 0.90(3) 2.02(3) 2.892(2) 162(2)
N2A H21A O2A . 0.93(3) 1.92(3) 2.845(2) 173(2)
N2A H22A O2A 2_444 0.89(2) 1.99(3) 2.873(2) 169(2)
O6 H61 O2 . 0.89(3) 1.94(3) 2.831(2) 179(3)
O6 H62 O7 . 0.84(3) 1.95(3) 2.776(3) 167(3)
O7 H72 O1A . 0.897(19) 1.91(3) 2.690(3) 145(4)

loop_
_geom_torsion_atom_site_label_1
_geom_torsion_atom_site_label_2
_geom_torsion_atom_site_label_3
_geom_torsion_atom_site_label_4
_geom_torsion
C6 C1 C2 C3 0.5(3)
C7 C1 C2 C3 -179.3(2)
C1 C2 C3 C4 0.4(4)
C2 C3 C4 C5 -1.2(5)
C3 C4 C5 C6 1.1(5)
C4 C5 C6 C1 -0.3(5)
C2 C1 C6 C5 -0.5(4)
C7 C1 C6 C5 179.2(2)
C6 C1 C7 N1 -143.6(2)
C2 C1 C7 N1 36.1(3)
C6 C1 C7 N2 35.5(3)
C2 C1 C7 N2 -144.8(2)
C13 C8 C9 C10 0.2(3)
C14 C8 C9 C10 -177.14(16)
C15 O3 C10 C11 -179.54(19)
C15 O3 C10 C9 1.5(3)
C8 C9 C10 O3 178.21(17)
C8 C9 C10 C11 -0.7(3)
C16 O4 C11 C10 107.4(2)
C16 O4 C11 C12 -76.5(2)
O3 C10 C11 O4 -2.0(2)
C9 C10 C11 O4 177.03(16)
O3 C10 C11 C12 -178.22(17)
C9 C10 C11 C12 0.8(3)
C17 O5 C12 C13 6.6(3)
C17 O5 C12 C11 -171.7(2)
O4 C11 C12 O5 1.8(3)
C10 C11 C12 O5 177.95(17)
O4 C11 C12 C13 -176.54(16)
C10 C11 C12 C13 -0.4(3)
C9 C8 C13 C12 0.2(3)
C14 C8 C13 C12 177.59(16)
O5 C12 C13 C8 -178.29(18)
C11 C12 C13 C8 -0.1(3)
C9 C8 C14 O2 151.48(18)
C13 C8 C14 O2 -25.9(3)
C9 C8 C14 O1 -27.7(3)
C13 C8 C14 O1 154.95(18)
C6A C1A C2A C3A 0.9(3)
C7A C1A C2A C3A -178.7(2)
C1A C2A C3A C4A -1.2(4)
C2A C3A C4A C5A 0.7(5)
C3A C4A C5A C6A 0.2(5)
C4A C5A C6A C1A -0.4(4)
C2A C1A C6A C5A -0.1(3)
C7A C1A C6A C5A 179.5(2)
C6A C1A C7A N2A -30.5(3)
C2A C1A C7A N2A 149.2(2)
C6A C1A C7A N1A 149.9(2)
C2A C1A C7A N1A -30.4(3)
C13A C8A C9A C10A -1.5(3)
C14A C8A C9A C10A 178.74(18)
C15A O3A C10A C11A -175.9(2)
C15A O3A C10A C9A 5.0(3)
C8A C9A C10A O3A 179.9(2)
C8A C9A C10A C11A 0.8(3)
C16A O4A C11A C10A 74.1(2)
C16A O4A C11A C12A -108.6(2)
O3A C10A C11A O4A -1.6(3)
C9A C10A C11A O4A 177.65(17)
O3A C10A C11A C12A -178.84(17)
C9A C10A C11A C12A 0.4(3)
C17A O5A C12A C13A -2.5(3)
C17A O5A C12A C11A 177.28(19)
O4A C11A C12A O5A 2.0(2)
C10A C11A C12A O5A 179.35(17)
O4A C11A C12A C13A -178.14(16)
C10A C11A C12A C13A -0.8(3)
C9A C8A C13A C12A 1.1(3)
C14A C8A C13A C12A -179.18(17)
O5A C12A C13A C8A 179.93(17)
C11A C12A C13A C8A 0.1(3)
C9A C8A C14A O1A 22.1(3)
C13A C8A C14A O1A -157.68(19)
C9A C8A C14A O2A -157.97(19)
C13A C8A C14A O2A 22.3(3)
